data_7216985
loop_
_publ_author_name
'Perepichka, Igor F.'
'Perepichka, Dmitrii F.'
'Lyubchik, Svetlana B.'
'Bryce, Martin R.'
'Batsanov, Andrei S.'
'Howard, Judith A. K.'

_publ_section_title
;
 Electron acceptors of the fluorene series. Part 13.
 9-(5-Nitrofuran-2-ylidene)- and
 9-(5-nitro-2-thienylidene)-2,4,5,7-tetranitrofluorenes: novel \p-extended
 electron acceptors. Synthesis, cyclic voltammetry and X-ray crystal
 structures for the acceptor and its 4,5-dimethyltetrathiafulvalene
 complex, and a theoretical study&#x2020;
;
_journal_issue 9
_journal_name_full 'Journal of the Chemical Society, Perkin Transactions 2'
_journal_page_first 1546
_journal_paper_doi 10.1039/b103392c
_journal_year 2001
_chemical_formula_moiety 'C18 H7 N5 O11,C8 H8 S4,0.5(C2 H3 N)'
_chemical_formula_sum 'C27 H16.5 N5.5 O11 S4'
_chemical_formula_weight 722.20
_chemical_name_systematic
;
9-(5-nitrofuran-2-ylidene)-2,4,5,7-tetranitrofluorene
: 3,4-dimethyltetrathiafulvalene : acetonitrile (2:2:1)
;
_space_group_IT_number 14
_symmetry_cell_setting monoclinic
_symmetry_space_group_name_Hall '-P 2yn'
_symmetry_space_group_name_H-M 'P 1 21/n 1'
_atom_sites_solution_hydrogens geom
_atom_sites_solution_primary direct
_atom_sites_solution_secondary difmap
_audit_creation_method SHELXL-97
_cell_angle_alpha 90.00
_cell_angle_beta 103.99(1)
_cell_angle_gamma 90.00
_cell_formula_units_Z 4
_cell_length_a 16.872(3)
_cell_length_b 7.755(1)
_cell_length_c 23.201(6)
_cell_measurement_reflns_used 358
_cell_measurement_temperature 120(2)
_cell_measurement_theta_max 20.2
_cell_measurement_theta_min 10.1
_cell_volume 2945.6(10)
_computing_cell_refinement 'Bruker SMART'
_computing_data_collection 'Bruker SMART'
_computing_data_reduction 'Bruker SHELXTL'
_computing_molecular_graphics 'Bruker SHELXTL'
_computing_publication_material 'Bruker SHELXTL'
_computing_structure_refinement 'SHELXL-97 (Sheldrick, 1997)'
_computing_structure_solution 'SHELXS-97 (Sheldrick, 1990)'
_diffrn_ambient_temperature 120(2)
_diffrn_detector_area_resol_mean 8
_diffrn_measured_fraction_theta_full 0.716
_diffrn_measured_fraction_theta_max 0.716
_diffrn_measurement_device_type 'SMART 1K CCD area detector'
_diffrn_measurement_method '\w scans'
_diffrn_radiation_monochromator graphite
_diffrn_radiation_source 'fine-focus sealed tube'
_diffrn_radiation_type MoK\a
_diffrn_radiation_wavelength 0.71073
_diffrn_reflns_av_R_equivalents 0.0872
_diffrn_reflns_av_sigmaI/netI 0.1116
_diffrn_reflns_limit_h_max 19
_diffrn_reflns_limit_h_min -17
_diffrn_reflns_limit_k_max 8
_diffrn_reflns_limit_k_min -8
_diffrn_reflns_limit_l_max 21
_diffrn_reflns_limit_l_min -27
_diffrn_reflns_number 10116
_diffrn_reflns_theta_full 24.92
_diffrn_reflns_theta_max 24.92
_diffrn_reflns_theta_min 1.35
_diffrn_standards_decay_% 0
_exptl_absorpt_coefficient_mu 0.396
_exptl_absorpt_correction_type none
_exptl_crystal_colour brown
_exptl_crystal_density_diffrn 1.628
_exptl_crystal_density_method 'not measured'
_exptl_crystal_description plate
_exptl_crystal_F_000 1476
_exptl_crystal_size_max 0.28
_exptl_crystal_size_mid 0.18
_exptl_crystal_size_min 0.02
_refine_diff_density_max 0.465
_refine_diff_density_min -0.456
_refine_diff_density_rms 0.097
_refine_ls_extinction_method none
_refine_ls_goodness_of_fit_ref 1.065
_refine_ls_hydrogen_treatment constr
_refine_ls_matrix_type full
_refine_ls_number_parameters 427
_refine_ls_number_reflns 3668
_refine_ls_number_restraints 0
_refine_ls_restrained_S_all 1.065
_refine_ls_R_factor_all 0.1504
_refine_ls_R_factor_gt 0.0816
_refine_ls_shift/su_max 0.005
_refine_ls_shift/su_mean 0.000
_refine_ls_structure_factor_coef Fsqd
_refine_ls_weighting_details 'calc w=1/[\s^2^(Fo^2^)+(0.1089P)^2^+0.7366P] where P=(Fo^2^+2Fc^2^)/3'
_refine_ls_weighting_scheme calc
_refine_ls_wR_factor_gt 0.1822
_refine_ls_wR_factor_ref 0.2120
_reflns_number_gt 2120
_reflns_number_total 3668
_reflns_threshold_expression I>2\s(I)
_cod_data_source_file b103392c.txt
_cod_data_source_block 2b
_cod_depositor_comments
;
The following automatic conversions were performed:

'_symmetry_cell_setting' value 'Monoclinic' changed to 'monoclinic'
according to
/usr/data/users/saulius/automatic-downloads/retrospective/RSC/lib/dictionaries/cif_core.dic
dictionary named 'cif_core.dic' version 2.4.2 from 2011-04-26.

Automatic conversion script
Id: cif_fix_values 2281 2013-09-26 08:29:07Z andrius 
;
_cod_original_cell_volume 2946(1)
_cod_original_sg_symbol_H-M P2(1)/n
_cod_original_formula_sum 'C27 H16.50 N5.50 O11 S4'
_cod_database_code 7216985

loop_
_symmetry_equiv_pos_as_xyz
'x, y, z'
'-x+1/2, y+1/2, -z+1/2'
'-x, -y, -z'
'x-1/2, -y-1/2, z-1/2'

loop_
_atom_site_label
_atom_site_type_symbol
_atom_site_fract_x
_atom_site_fract_y
_atom_site_fract_z
_atom_site_U_iso_or_equiv
_atom_site_adp_type
_atom_site_occupancy
_atom_site_symmetry_multiplicity
_atom_site_calc_flag
_atom_site_refinement_flags
_atom_site_disorder_assembly
_atom_site_disorder_group
S1 S 0.71786(15) 0.1863(3) 0.45064(12) 0.0446(7) Uani 1 1 d . . .
S2 S 0.57923(15) 0.3764(3) 0.47634(11) 0.0466(7) Uani 1 1 d . . .
S3 S 0.61630(15) 0.1468(3) 0.31084(11) 0.0429(7) Uani 1 1 d . . .
S4 S 0.47461(14) 0.3218(3) 0.33975(12) 0.0446(7) Uani 1 1 d . . .
O1 O 0.4098(3) 1.0799(8) 0.4711(2) 0.0349(15) Uani 1 1 d . . .
O2 O 0.2879(3) 1.0741(7) 0.4118(2) 0.0255(13) Uani 1 1 d . . .
O3 O 0.2445(3) 0.8092(8) 0.2177(2) 0.0437(16) Uani 1 1 d . . .
O4 O 0.3298(3) 0.6027(7) 0.2140(2) 0.0286(13) Uani 1 1 d . . .
O5 O 0.3972(3) 0.8904(7) 0.1654(2) 0.0273(13) Uani 1 1 d . . .
O6 O 0.4021(3) 0.6798(7) 0.1051(2) 0.0283(14) Uani 1 1 d . . .
O7 O 0.6736(4) 0.4456(9) 0.1339(3) 0.0522(19) Uani 1 1 d . . .
O8 O 0.7448(3) 0.3921(7) 0.2230(2) 0.0312(14) Uani 1 1 d . . .
O9 O 0.8692(4) 0.4585(10) 0.3363(3) 0.058(2) Uani 1 1 d . . .
O10A O 0.9516(8) 0.3832(17) 0.4271(6) 0.037(3) Uiso 0.50 1 d P A 1
O10B O 0.9657(7) 0.4576(16) 0.4153(5) 0.029(3) Uiso 0.50 1 d P B 2
O11 O 0.7644(3) 0.5912(6) 0.3888(2) 0.0223(12) Uani 1 1 d . . .
N2 N 0.3613(4) 1.0379(8) 0.4246(3) 0.0225(15) Uani 1 1 d . . .
N4 N 0.3104(4) 0.7396(9) 0.2351(3) 0.0243(15) Uani 1 1 d . . .
N5 N 0.4248(4) 0.7533(9) 0.1528(3) 0.0232(16) Uani 1 1 d . . .
N7 N 0.6851(5) 0.4549(9) 0.1878(4) 0.0298(18) Uani 1 1 d . . .
N18A N 0.8871(12) 0.444(3) 0.3935(8) 0.037(6) Uiso 0.50 1 d P A 1
N18B N 0.8959(10) 0.498(2) 0.3858(9) 0.026(5) Uiso 0.50 1 d P B 2
N19 N 0.9931(16) 0.755(4) 0.4113(12) 0.128(9) Uiso 0.50 1 d P . .
C1 C 0.4748(4) 0.8893(9) 0.3952(3) 0.0198(17) Uani 1 1 d . . .
H1 H 0.5082 0.9101 0.4328 0.024 Uiso 1 1 d R . .
C2 C 0.3936(4) 0.9382(9) 0.3808(3) 0.0178(17) Uani 1 1 d . . .
C3 C 0.3408(4) 0.8960(9) 0.3276(3) 0.0213(18) Uani 1 1 d . . .
H3 H 0.2858 0.9249 0.3209 0.026 Uiso 1 1 d R . .
C4 C 0.3705(4) 0.8129(9) 0.2859(3) 0.0181(17) Uani 1 1 d . . .
C5 C 0.4951(4) 0.6788(9) 0.1969(3) 0.0135(16) Uani 1 1 d . . .
C6 C 0.5533(5) 0.5967(9) 0.1741(3) 0.0225(18) Uani 1 1 d . . .
H6 H 0.5434 0.5737 0.1337 0.027 Uiso 1 1 d R . .
C7 C 0.6252(4) 0.5481(9) 0.2135(3) 0.0184(17) Uani 1 1 d . . .
C8 C 0.6439(4) 0.5820(9) 0.2732(3) 0.0188(17) Uani 1 1 d . . .
H8 H 0.6941 0.5518 0.2978 0.023 Uiso 1 1 d R . .
C9 C 0.5871(4) 0.7318(9) 0.3559(3) 0.0162(17) Uani 1 1 d . . .
C10 C 0.5050(4) 0.8056(8) 0.3522(3) 0.0139(16) Uani 1 1 d . . .
C11 C 0.4553(4) 0.7760(9) 0.2953(3) 0.0142(16) Uani 1 1 d . . .
C12 C 0.5060(4) 0.7071(9) 0.2578(3) 0.0147(17) Uani 1 1 d . . .
C13 C 0.5842(4) 0.6679(9) 0.2959(3) 0.0151(17) Uani 1 1 d . . .
C14 C 0.6449(4) 0.7368(9) 0.4082(3) 0.0177(17) Uani 1 1 d . . .
H14 H 0.6271 0.7924 0.4383 0.021 Uiso 1 1 d R . .
C15 C 0.7256(4) 0.6783(9) 0.4268(3) 0.0169(17) Uani 1 1 d . . .
C16 C 0.7795(4) 0.6959(10) 0.4815(3) 0.0204(18) Uani 1 1 d . . .
H16 H 0.7695 0.7502 0.5148 0.024 Uiso 1 1 d R . .
C17 C 0.8538(5) 0.6149(10) 0.4779(4) 0.030(2) Uani 1 1 d . A .
H17 H 0.9015 0.6039 0.5077 0.035 Uiso 1 1 d R . .
C18 C 0.8402(4) 0.5575(10) 0.4221(4) 0.029(2) Uani 1 1 d . . .
C19 C 1.002(2) 0.848(5) 0.4537(16) 0.130(12) Uiso 0.50 1 d P . .
C20 C 1.016(3) 0.974(6) 0.506(2) 0.115(13) Uiso 0.50 1 d P . .
C21 C 0.6191(6) 0.2678(11) 0.4226(4) 0.040(2) Uani 1 1 d . . .
C22 C 0.7349(6) 0.2840(11) 0.5205(4) 0.045(2) Uani 1 1 d . . .
C23 C 0.6692(7) 0.3740(11) 0.5318(4) 0.050(3) Uani 1 1 d . . .
C24 C 0.5770(5) 0.2493(11) 0.3658(4) 0.036(2) Uani 1 1 d . . .
C25 C 0.5305(7) 0.1788(12) 0.2539(5) 0.053(3) Uani 1 1 d . . .
H25 H 0.5293 0.1393 0.2158 0.063 Uiso 1 1 d R . .
C26 C 0.4663(6) 0.2568(12) 0.2665(4) 0.046(3) Uani 1 1 d . . .
H26 H 0.4195 0.2798 0.2368 0.055 Uiso 1 1 d R . .
C27 C 0.8154(6) 0.2613(14) 0.5613(5) 0.062(3) Uani 1 1 d . . .
H271 H 0.8553 0.3061 0.5419 0.093 Uiso 1 1 d R . .
H272 H 0.8265 0.1416 0.5705 0.093 Uiso 1 1 d R . .
H273 H 0.8183 0.3242 0.5974 0.093 Uiso 1 1 d R . .
C28 C 0.6705(7) 0.4744(12) 0.5867(5) 0.065(3) Uani 1 1 d . . .
H281 H 0.7220 0.4621 0.6153 0.098 Uiso 1 1 d R . .
H282 H 0.6276 0.4324 0.6037 0.098 Uiso 1 1 d R . .
H283 H 0.6612 0.5940 0.5766 0.098 Uiso 1 1 d R . .

loop_
_atom_site_aniso_label
_atom_site_aniso_U_11
_atom_site_aniso_U_22
_atom_site_aniso_U_33
_atom_site_aniso_U_23
_atom_site_aniso_U_13
_atom_site_aniso_U_12
S1 0.0424(15) 0.0364(14) 0.0557(17) 0.0037(13) 0.0131(13) 0.0069(11)
S2 0.0547(16) 0.0344(14) 0.0578(17) 0.0065(12) 0.0275(13) 0.0093(11)
S3 0.0518(15) 0.0332(13) 0.0511(15) 0.0026(11) 0.0268(13) -0.0014(11)
S4 0.0378(14) 0.0344(14) 0.0657(17) 0.0125(12) 0.0206(13) 0.0004(11)
O1 0.026(3) 0.052(4) 0.020(3) -0.014(3) -0.006(3) 0.012(3)
O2 0.013(3) 0.036(3) 0.029(3) -0.003(3) 0.008(2) 0.010(2)
O3 0.021(3) 0.070(5) 0.034(4) -0.012(3) -0.004(3) 0.012(3)
O4 0.026(3) 0.032(3) 0.027(3) -0.011(3) 0.005(3) -0.004(3)
O5 0.024(3) 0.032(3) 0.025(3) -0.002(3) 0.005(2) 0.005(3)
O6 0.030(3) 0.039(3) 0.017(3) -0.004(3) 0.008(3) -0.006(3)
O7 0.060(4) 0.077(5) 0.022(4) -0.003(3) 0.014(3) 0.031(4)
O8 0.023(3) 0.041(4) 0.029(3) -0.006(3) 0.004(3) 0.010(3)
O9 0.041(4) 0.087(5) 0.041(4) -0.023(4) 0.000(3) 0.027(4)
O11 0.016(3) 0.028(3) 0.021(3) -0.004(2) 0.000(2) 0.004(2)
N2 0.023(4) 0.025(4) 0.020(4) 0.003(3) 0.008(3) 0.005(3)
N4 0.011(4) 0.044(4) 0.016(3) -0.008(3) 0.000(3) -0.002(3)
N5 0.028(4) 0.031(4) 0.011(4) 0.000(3) 0.004(3) -0.010(3)
N7 0.031(4) 0.029(4) 0.031(5) -0.007(4) 0.010(3) 0.003(4)
C1 0.021(4) 0.018(4) 0.017(4) 0.000(3) -0.002(3) -0.004(3)
C2 0.020(4) 0.017(4) 0.018(4) -0.001(3) 0.008(3) -0.002(3)
C3 0.019(4) 0.022(4) 0.023(4) 0.004(4) 0.006(4) 0.000(3)
C4 0.016(4) 0.019(4) 0.014(4) 0.000(3) -0.005(3) -0.003(3)
C5 0.006(4) 0.020(4) 0.011(4) 0.006(3) -0.004(3) -0.001(3)
C6 0.030(5) 0.019(4) 0.019(4) -0.002(3) 0.008(4) 0.005(4)
C7 0.023(4) 0.013(4) 0.020(4) -0.001(3) 0.008(4) 0.001(3)
C8 0.018(4) 0.019(4) 0.020(4) 0.000(3) 0.006(3) -0.005(3)
C9 0.018(4) 0.012(4) 0.016(4) 0.002(3) -0.001(3) 0.003(3)
C10 0.016(4) 0.016(4) 0.010(4) 0.005(3) 0.005(3) -0.002(3)
C11 0.008(4) 0.018(4) 0.019(4) 0.004(3) 0.008(3) -0.001(3)
C12 0.005(4) 0.017(4) 0.022(4) 0.004(3) 0.004(3) -0.004(3)
C13 0.014(4) 0.013(4) 0.018(4) 0.000(3) 0.004(3) -0.005(3)
C14 0.015(4) 0.015(4) 0.025(4) 0.003(3) 0.008(3) 0.003(3)
C15 0.017(4) 0.015(4) 0.019(4) 0.000(3) 0.007(3) -0.001(3)
C16 0.013(4) 0.026(5) 0.020(5) -0.004(4) -0.001(4) -0.001(3)
C17 0.023(5) 0.033(5) 0.028(5) -0.008(4) -0.002(4) 0.005(4)
C18 0.017(4) 0.032(5) 0.033(5) -0.008(4) -0.005(4) 0.007(4)
C21 0.050(6) 0.023(5) 0.049(7) 0.012(5) 0.020(5) 0.003(4)
C22 0.053(6) 0.023(5) 0.053(6) 0.005(5) 0.003(5) -0.005(5)
C23 0.089(8) 0.014(5) 0.049(6) 0.002(4) 0.023(6) -0.004(5)
C24 0.038(6) 0.014(4) 0.059(7) 0.007(5) 0.018(5) 0.001(4)
C25 0.073(8) 0.038(6) 0.051(7) 0.005(5) 0.023(6) -0.017(5)
C26 0.048(7) 0.031(5) 0.055(7) -0.002(5) 0.006(5) -0.013(5)
C27 0.064(8) 0.044(6) 0.066(8) 0.007(6) -0.008(6) -0.004(6)
C28 0.103(9) 0.031(6) 0.071(8) 0.002(6) 0.035(7) -0.011(6)

loop_
_atom_type_symbol
_atom_type_description
_atom_type_scat_dispersion_real
_atom_type_scat_dispersion_imag
_atom_type_scat_source
C C 0.0033 0.0016 'International Tables Vol C Tables 4.2.6.8 and 6.1.1.4'
H H 0.0000 0.0000 'International Tables Vol C Tables 4.2.6.8 and 6.1.1.4'
N N 0.0061 0.0033 'International Tables Vol C Tables 4.2.6.8 and 6.1.1.4'
O O 0.0106 0.0060 'International Tables Vol C Tables 4.2.6.8 and 6.1.1.4'
S S 0.1246 0.1234 'International Tables Vol C Tables 4.2.6.8 and 6.1.1.4'

loop_
_exptl_crystal_face_index_h
_exptl_crystal_face_index_k
_exptl_crystal_face_index_l
_exptl_crystal_face_perp_dist
-1.00 0.00 1.00 0.0100
1.00 0.00 -1.00 0.0100
0.00 1.00 0.00 0.1400
0.00 -1.00 0.00 0.1400
0.00 0.00 -1.00 0.0900
0.00 0.00 1.00 0.0900

loop_
_geom_angle_atom_site_label_1
_geom_angle_atom_site_label_2
_geom_angle_atom_site_label_3
_geom_angle
_geom_angle_site_symmetry_1
_geom_angle_site_symmetry_3
C22 S1 C21 96.6(4) . .
C23 S2 C21 96.0(5) . .
C25 S3 C24 95.6(5) . .
C26 S4 C24 94.7(5) . .
N18B O9 N18A 22.3(11) . .
C18 O11 C15 104.8(5) . .
O1 N2 O2 124.6(6) . .
O1 N2 C2 117.6(6) . .
O2 N2 C2 117.8(6) . .
O3 N4 O4 123.8(6) . .
O3 N4 C4 119.5(6) . .
O4 N4 C4 116.6(6) . .
O6 N5 O5 124.6(7) . .
O6 N5 C5 117.8(7) . .
O5 N5 C5 117.5(6) . .
O7 N7 O8 123.9(7) . .
O7 N7 C7 119.0(7) . .
O8 N7 C7 117.1(7) . .
O10A N18A O9 128.0(16) . .
O10A N18A C18 115.3(15) . .
O9 N18A C18 113.7(15) . .
O9 N18B O10B 123.9(15) . .
O9 N18B C18 119.7(14) . .
O10B N18B C18 114.3(16) . .
C2 C1 C10 117.9(7) . .
C3 C2 C1 122.8(7) . .
C3 C2 N2 118.3(6) . .
C1 C2 N2 118.9(6) . .
C4 C3 C2 118.8(7) . .
C3 C4 C11 121.2(6) . .
C3 C4 N4 116.9(6) . .
C11 C4 N4 121.2(6) . .
C6 C5 C12 121.9(6) . .
C6 C5 N5 116.2(6) . .
C12 C5 N5 121.5(6) . .
C5 C6 C7 117.7(7) . .
C8 C7 C6 124.5(7) . .
C8 C7 N7 119.1(7) . .
C6 C7 N7 116.3(7) . .
C7 C8 C13 117.2(7) . .
C14 C9 C13 135.0(7) . .
C14 C9 C10 120.0(6) . .
C13 C9 C10 105.0(6) . .
C1 C10 C11 121.0(6) . .
C1 C10 C9 129.7(6) . .
C11 C10 C9 109.3(6) . .
C10 C11 C4 117.6(6) . .
C10 C11 C12 108.5(6) . .
C4 C11 C12 134.0(6) . .
C5 C12 C13 117.9(6) . .
C5 C12 C11 135.0(6) . .
C13 C12 C11 107.1(6) . .
C8 C13 C12 120.1(6) . .
C8 C13 C9 130.6(7) . .
C12 C13 C9 109.2(6) . .
C9 C14 C15 134.3(7) . .
C16 C15 O11 108.9(6) . .
C16 C15 C14 128.9(7) . .
O11 C15 C14 122.2(6) . .
C15 C16 C17 107.3(7) . .
C18 C17 C16 104.9(7) . .
C17 C18 O11 114.0(7) . .
C17 C18 N18A 131.5(10) . .
O11 C18 N18A 113.7(10) . .
C17 C18 N18B 132.3(10) . .
O11 C18 N18B 112.2(10) . .
N18A C18 N18B 19.3(10) . .
N19 C19 C20 177(4) . .
N19 C19 C20 156(4) . 3_776
C20 C19 C20 23(3) . 3_776
C20 C20 C19 96(10) 3_776 .
C20 C20 C19 61(8) 3_776 3_776
C19 C20 C19 157(3) . 3_776
C24 C21 S1 123.6(7) . .
C24 C21 S2 122.8(7) . .
S1 C21 S2 113.6(6) . .
C23 C22 C27 126.5(10) . .
C23 C22 S1 115.7(7) . .
C27 C22 S1 117.8(8) . .
C22 C23 C28 125.3(10) . .
C22 C23 S2 117.4(7) . .
C28 C23 S2 117.3(8) . .
C21 C24 S3 123.7(7) . .
C21 C24 S4 122.6(7) . .
S3 C24 S4 113.7(6) . .
C26 C25 S3 118.2(8) . .
C25 C26 S4 117.8(8) . .

loop_
_geom_bond_atom_site_label_1
_geom_bond_atom_site_label_2
_geom_bond_distance
_geom_bond_site_symmetry_2
S1 C22 1.748(10) .
S1 C21 1.753(9) .
S2 C23 1.736(11) .
S2 C21 1.766(9) .
S3 C25 1.725(11) .
S3 C24 1.762(9) .
S4 C26 1.747(10) .
S4 C24 1.778(9) .
O1 N2 1.229(7) .
O2 N2 1.235(7) .
O3 N4 1.213(7) .
O4 N4 1.246(8) .
O5 N5 1.223(8) .
O6 N5 1.221(8) .
O7 N7 1.221(9) .
O8 N7 1.234(9) .
O9 N18B 1.170(19) .
O9 N18A 1.293(19) .
O10A N18A 1.27(2) .
O10B N18B 1.25(2) .
O11 C18 1.351(8) .
O11 C15 1.394(8) .
N2 C2 1.483(9) .
N4 C4 1.470(9) .
N5 C5 1.484(9) .
N7 C7 1.480(10) .
N18A C18 1.45(2) .
N18B C18 1.477(18) .
N19 C19 1.20(4) .
C1 C2 1.383(10) .
C1 C10 1.388(10) .
C2 C3 1.374(10) .
C3 C4 1.357(10) .
C4 C11 1.423(9) .
C5 C6 1.377(10) .
C5 C12 1.397(10) .
C6 C7 1.382(10) .
C7 C8 1.370(10) .
C8 C13 1.412(10) .
C9 C14 1.361(10) .
C9 C13 1.467(10) .
C9 C10 1.481(9) .
C10 C11 1.401(9) .
C11 C12 1.462(9) .
C12 C13 1.433(10) .
C14 C15 1.400(9) .
C15 C16 1.378(10) .
C16 C17 1.422(10) .
C17 C18 1.336(11) .
C19 C20 1.53(6) .
C19 C20 1.74(7) 3_776
C20 C20 0.67(8) 3_776
C20 C19 1.74(7) 3_776
C21 C24 1.346(13) .
C22 C23 1.388(13) .
C22 C27 1.468(13) .
C23 C28 1.488(13) .
C25 C26 1.334(13) .

loop_
_geom_torsion_atom_site_label_1
_geom_torsion_atom_site_label_2
_geom_torsion_atom_site_label_3
_geom_torsion_atom_site_label_4
_geom_torsion
C13 C9 C14 C15 -2.1(15)
C9 C14 C15 O11 -0.8(12)
